data_7717707
loop_
_publ_author_name
'Richter, Stefan'
'L\"onnecke, Peter'
'Bovan, Dijana'
'Andrian, Nicoleta'
'Stoean, Bianca'
'Lehene, Maria'
'Silaghi-Dumitrescu, Radu'
'Gaina, Luiza'
'Mijatovi\'c, Sanja'
'Maksimovic-Ivanic, Danijela'
'Kalu\/derovi\'c, Goran'
'Hey-Hawkins, Evamarie'

_publ_section_title
;
 Platinum(II/IV) complexes with N-substituted carboxylate
 ethylenediamine/propylenediamine ligands: preparation, characterization
 and in vitro activity
;
_journal_name_full 'Dalton Transactions'
_journal_paper_doi 10.1039/D4DT03041A
_journal_year 2025
_chemical_formula_moiety '0.78(C4 H9 Cl3 N2 O2 Pt),0.22(C4 H9 Br Cl2 N2 O2 Pt)'
_chemical_formula_sum 'C4 H9 Br0.22 Cl2.78 N2 O2 Pt'
_chemical_formula_weight 428.53
_space_group_crystal_system monoclinic
_space_group_IT_number 15
_space_group_name_Hall '-C 2yc'
_space_group_name_H-M_alt 'C 1 2/c 1'
_atom_sites_solution_hydrogens geom
_atom_sites_solution_primary dual
_atom_sites_solution_secondary difmap
_audit_creation_method SHELXL-2018/3
_audit_update_record
;
2024-10-11 deposited with the CCDC.	2024-12-26 downloaded from the CCDC.
;
_cell_angle_alpha 90
_cell_angle_beta 99.959(2)
_cell_angle_gamma 90
_cell_formula_units_Z 8
_cell_length_a 12.5082(2)
_cell_length_b 7.2732(2)
_cell_length_c 21.4594(4)
_cell_measurement_reflns_used 6826
_cell_measurement_temperature 130(2)
_cell_measurement_theta_max 32.1410
_cell_measurement_theta_min 3.2370
_cell_volume 1922.84(7)
_computing_cell_refinement 'CrysAlisPro 1.171.43.90 (Rigaku OD, 2023)'
_computing_data_collection 'CrysAlisPro system (CCD Version 1.171.37.35)'
_computing_data_reduction 'CrysAlisPro 1.171.43.90 (Rigaku OD, 2023)'
_computing_molecular_graphics
;
 DIAMOND Version 4.6.8
 K. Brandenburg, Crystal Impact GbR, Bonn, Germany
;
_computing_publication_material
;
 WINGX
 L.J. Farrugia,
 J. Appl. Cryst., 2012, 45, 849-854.
;
_computing_structure_refinement 'SHELXL-2018/3 (Sheldrick, 2018)'
_computing_structure_solution SHELXT-2014
_diffrn_ambient_temperature 130(2)
_diffrn_detector_area_resol_mean 16.3560
_diffrn_measured_fraction_theta_full 1.000
_diffrn_measured_fraction_theta_max 0.942
_diffrn_measurement_device_type 'Xcalibur, Sapphire3, Gemini'
_diffrn_measurement_method '\w scans'
_diffrn_radiation_type MoK\a
_diffrn_radiation_wavelength 0.71073
_diffrn_reflns_av_R_equivalents 0.0487
_diffrn_reflns_av_unetI/netI 0.0386
_diffrn_reflns_Laue_measured_fraction_full 1.000
_diffrn_reflns_Laue_measured_fraction_max 0.942
_diffrn_reflns_limit_h_max 18
_diffrn_reflns_limit_h_min -17
_diffrn_reflns_limit_k_max 10
_diffrn_reflns_limit_k_min -10
_diffrn_reflns_limit_l_max 31
_diffrn_reflns_limit_l_min -30
_diffrn_reflns_number 17991
_diffrn_reflns_point_group_measured_fraction_full 1.000
_diffrn_reflns_point_group_measured_fraction_max 0.942
_diffrn_reflns_theta_full 30.510
_diffrn_reflns_theta_max 32.541
_diffrn_reflns_theta_min 1.927
_diffrn_source 'fine-focus sealed X-ray tube'
_exptl_absorpt_coefficient_mu 16.258
_exptl_absorpt_correction_T_max 0.605
_exptl_absorpt_correction_T_min 0.224
_exptl_absorpt_correction_type analytical
_exptl_absorpt_process_details
;
CrysAlisPro 1.171.43.90 (Rigaku Oxford Diffraction, 2023)
Analytical numeric absorption correction using a multifaceted crystal
model based on expressions derived by R.C. Clark & J.S. Reid.
(Clark, R. C. & Reid, J. S. (1995). Acta Cryst. A51, 887-897)
Empirical absorption correction using spherical harmonics,
implemented in SCALE3 ABSPACK scaling algorithm.
;
_exptl_crystal_colour 'clear intense yellow'
_exptl_crystal_density_diffrn 2.961
_exptl_crystal_description prism
_exptl_crystal_F_000 1568
_exptl_crystal_size_max 0.13
_exptl_crystal_size_mid 0.09
_exptl_crystal_size_min 0.03
_refine_diff_density_max 1.585
_refine_diff_density_min -1.854
_refine_diff_density_rms 0.219
_refine_ls_extinction_method none
_refine_ls_goodness_of_fit_ref 1.079
_refine_ls_hydrogen_treatment constr
_refine_ls_matrix_type full
_refine_ls_number_parameters 113
_refine_ls_number_reflns 3268
_refine_ls_number_restraints 2
_refine_ls_restrained_S_all 1.079
_refine_ls_R_factor_all 0.0433
_refine_ls_R_factor_gt 0.0284
_refine_ls_shift/su_max 0.001
_refine_ls_shift/su_mean 0.000
_refine_ls_structure_factor_coef Fsqd
_refine_ls_weighting_details 'w=1/[\s^2^(Fo^2^)+(0.0141P)^2^+5.0151P] where P=(Fo^2^+2Fc^2^)/3'
_refine_ls_weighting_scheme calc
_refine_ls_wR_factor_gt 0.0460
_refine_ls_wR_factor_ref 0.0491
_reflns_Friedel_coverage 0.000
_reflns_number_gt 2706
_reflns_number_total 3268
_reflns_threshold_expression 'I > 2\s(I)'
_cod_data_source_file d4dt03041a2.cif
_cod_data_source_block cmp_6_x2227fin
_cod_original_sg_symbol_H-M 'C 2/c'
_cod_database_code 7717707
_shelx_shelxl_version_number 2018/3
_shelx_space_group_comment
;
The symmetry employed for this shelxl refinement is uniquely defined
by the following loop, which should always be used as a source of
symmetry information in preference to the above space-group names.
They are only intended as comments.
;

loop_
_space_group_symop_operation_xyz
'x, y, z'
'-x, y, -z+1/2'
'x+1/2, y+1/2, z'
'-x+1/2, y+1/2, -z+1/2'
'-x, -y, -z'
'x, -y, z-1/2'
'-x+1/2, -y+1/2, -z'
'x+1/2, -y+1/2, z-1/2'

loop_
_atom_site_label
_atom_site_type_symbol
_atom_site_fract_x
_atom_site_fract_y
_atom_site_fract_z
_atom_site_U_iso_or_equiv
_atom_site_adp_type
_atom_site_occupancy
_atom_site_site_symmetry_order
_atom_site_calc_flag
_atom_site_refinement_flags_posn
_atom_site_refinement_flags_adp
_atom_site_refinement_flags_occupancy
_atom_site_disorder_assembly
_atom_site_disorder_group
Pt1 Pt 0.70272(2) 0.44575(2) 0.62451(2) 0.01491(5) Uani 1 1 d D . . . .
Br3F Br 0.8644(11) 0.546(3) 0.6972(7) 0.0212(10) Uani 0.224(3) 1 d D . P . .
Cl1 Cl 0.59443(8) 0.55906(16) 0.69153(5) 0.0224(2) Uani 1 1 d . . . . .
Cl2 Cl 0.68419(10) 0.70748(15) 0.56365(5) 0.0294(3) Uani 1 1 d . . . . .
Cl3 Cl 0.8521(8) 0.5639(17) 0.6894(5) 0.0212(10) Uani 0.776(3) 1 d D . P . .
O1 O 0.7969(2) 0.3334(4) 0.56725(13) 0.0189(6) Uani 1 1 d . . . . .
O2 O 0.8990(2) 0.0909(5) 0.55866(14) 0.0257(7) Uani 1 1 d . . . . .
N1 N 0.5721(3) 0.3338(5) 0.56718(15) 0.0168(7) Uani 1 1 d . . . . .
H1N1 H 0.509955 0.386055 0.575416 0.020 Uiso 1 1 calc R U . . .
H2N1 H 0.576603 0.355920 0.525968 0.020 Uiso 1 1 calc R U . . .
N2 N 0.7158(2) 0.1931(5) 0.66721(16) 0.0155(7) Uani 1 1 d . . . . .
H1N2 H 0.729807 0.209958 0.714166 0.019 Uiso 1 1 calc R U . . .
C1 C 0.5699(3) 0.1328(6) 0.5785(2) 0.0202(9) Uani 1 1 d . . . . .
H1A H 0.617556 0.068845 0.553098 0.024 Uiso 1 1 calc R U . . .
H1B H 0.495133 0.085253 0.565855 0.024 Uiso 1 1 calc R U . . .
C2 C 0.6091(3) 0.0985(6) 0.6480(2) 0.0195(9) Uani 1 1 d . . . . .
H2A H 0.555692 0.146851 0.672958 0.023 Uiso 1 1 calc R U . . .
H2B H 0.617468 -0.035175 0.656098 0.023 Uiso 1 1 calc R U . . .
C3 C 0.8112(3) 0.0986(6) 0.6478(2) 0.0204(9) Uani 1 1 d . . . . .
H3A H 0.795453 -0.034480 0.642529 0.025 Uiso 1 1 calc R U . . .
H3B H 0.875149 0.113021 0.681743 0.025 Uiso 1 1 calc R U . . .
C4 C 0.8375(3) 0.1752(6) 0.58662(19) 0.0187(8) Uani 1 1 d . . . . .

loop_
_atom_site_aniso_label
_atom_site_aniso_U_11
_atom_site_aniso_U_22
_atom_site_aniso_U_33
_atom_site_aniso_U_23
_atom_site_aniso_U_13
_atom_site_aniso_U_12
Pt1 0.01858(7) 0.01524(8) 0.01175(7) -0.00081(7) 0.00496(5) 0.00129(7)
Br3F 0.0148(19) 0.032(2) 0.015(2) -0.0034(16) -0.0012(12) -0.0036(16)
Cl1 0.0231(5) 0.0290(6) 0.0160(4) -0.0051(4) 0.0055(4) 0.0058(5)
Cl2 0.0510(7) 0.0154(5) 0.0237(5) 0.0034(4) 0.0122(5) 0.0025(5)
Cl3 0.0148(19) 0.032(2) 0.015(2) -0.0034(16) -0.0012(12) -0.0036(16)
O1 0.0204(14) 0.0212(16) 0.0162(14) 0.0003(12) 0.0064(11) 0.0054(12)
O2 0.0241(15) 0.036(2) 0.0167(15) 0.0008(13) 0.0032(12) 0.0144(14)
N1 0.0216(16) 0.0160(17) 0.0124(15) 0.0009(14) 0.0019(13) 0.0047(14)
N2 0.0162(15) 0.0161(18) 0.0142(16) 0.0018(13) 0.0026(12) 0.0040(13)
C1 0.0202(19) 0.020(2) 0.019(2) -0.0025(17) 0.0000(16) -0.0010(17)
C2 0.0197(19) 0.019(2) 0.020(2) 0.0015(16) 0.0034(16) -0.0049(16)
C3 0.0216(19) 0.021(2) 0.018(2) 0.0020(16) 0.0035(16) 0.0106(17)
C4 0.0151(17) 0.025(2) 0.0147(19) -0.0012(17) -0.0005(15) 0.0011(17)

loop_
_atom_type_symbol
_atom_type_description
_atom_type_scat_dispersion_real
_atom_type_scat_dispersion_imag
_atom_type_scat_source
Pt Pt -1.7033 8.3905 'International Tables Vol C Tables 4.2.6.8 and 6.1.1.4'
Br Br -0.2901 2.4595 'International Tables Vol C Tables 4.2.6.8 and 6.1.1.4'
Cl Cl 0.1484 0.1585 'International Tables Vol C Tables 4.2.6.8 and 6.1.1.4'
O O 0.0106 0.0060 'International Tables Vol C Tables 4.2.6.8 and 6.1.1.4'
N N 0.0061 0.0033 'International Tables Vol C Tables 4.2.6.8 and 6.1.1.4'
C C 0.0033 0.0016 'International Tables Vol C Tables 4.2.6.8 and 6.1.1.4'
H H 0.0000 0.0000 'International Tables Vol C Tables 4.2.6.8 and 6.1.1.4'

loop_
_geom_angle_atom_site_label_1
_geom_angle_atom_site_label_2
_geom_angle_atom_site_label_3
_geom_angle
_geom_angle_site_symmetry_1
_geom_angle_site_symmetry_3
_geom_angle_publ_flag
O1 Pt1 N1 87.82(12) . . ?
O1 Pt1 N2 84.21(12) . . ?
N1 Pt1 N2 84.56(14) . . ?
O1 Pt1 Cl1 177.13(9) . . ?
N1 Pt1 Cl1 91.35(10) . . ?
N2 Pt1 Cl1 92.98(9) . . ?
O1 Pt1 Cl3 91.2(3) . . ?
N1 Pt1 Cl3 178.4(3) . . ?
N2 Pt1 Cl3 94.1(3) . . ?
Cl1 Pt1 Cl3 89.6(3) . . ?
O1 Pt1 Cl2 90.09(9) . . ?
N1 Pt1 Cl2 89.78(10) . . ?
N2 Pt1 Cl2 172.10(10) . . ?
Cl1 Pt1 Cl2 92.65(4) . . ?
Cl3 Pt1 Cl2 91.5(3) . . ?
O1 Pt1 Br3F 90.2(5) . . ?
N1 Pt1 Br3F 173.8(4) . . ?
N2 Pt1 Br3F 89.4(4) . . ?
Cl1 Pt1 Br3F 90.3(5) . . ?
Cl3 Pt1 Br3F 4.7(7) . . ?
Cl2 Pt1 Br3F 96.1(4) . . ?
C4 O1 Pt1 113.7(2) . . ?
C1 N1 Pt1 109.3(2) . . ?
C1 N1 H1N1 109.8 . . ?
Pt1 N1 H1N1 109.8 . . ?
C1 N1 H2N1 109.8 . . ?
Pt1 N1 H2N1 109.8 . . ?
H1N1 N1 H2N1 108.3 . . ?
C2 N2 C3 115.4(3) . . ?
C2 N2 Pt1 106.9(2) . . ?
C3 N2 Pt1 107.1(2) . . ?
C2 N2 H1N2 109.1 . . ?
C3 N2 H1N2 109.1 . . ?
Pt1 N2 H1N2 109.1 . . ?
N1 C1 C2 108.2(3) . . ?
N1 C1 H1A 110.1 . . ?
C2 C1 H1A 110.1 . . ?
N1 C1 H1B 110.1 . . ?
C2 C1 H1B 110.1 . . ?
H1A C1 H1B 108.4 . . ?
N2 C2 C1 108.6(3) . . ?
N2 C2 H2A 110.0 . . ?
C1 C2 H2A 110.0 . . ?
N2 C2 H2B 110.0 . . ?
C1 C2 H2B 110.0 . . ?
H2A C2 H2B 108.4 . . ?
N2 C3 C4 112.1(3) . . ?
N2 C3 H3A 109.2 . . ?
C4 C3 H3A 109.2 . . ?
N2 C3 H3B 109.2 . . ?
C4 C3 H3B 109.2 . . ?
H3A C3 H3B 107.9 . . ?
O2 C4 O1 122.3(4) . . ?
O2 C4 C3 119.5(4) . . ?
O1 C4 C3 118.2(3) . . ?

loop_
_geom_bond_atom_site_label_1
_geom_bond_atom_site_label_2
_geom_bond_distance
_geom_bond_site_symmetry_2
_geom_bond_publ_flag
Pt1 O1 2.017(3) . ?
Pt1 N1 2.037(3) . ?
Pt1 N2 2.048(3) . ?
Pt1 Cl1 2.2927(9) . ?
Pt1 Cl3 2.295(8) . ?
Pt1 Cl2 2.2975(11) . ?
Pt1 Br3F 2.443(12) . ?
O1 C4 1.297(5) . ?
O2 C4 1.220(5) . ?
N1 C1 1.483(5) . ?
N1 H1N1 0.9100 . ?
N1 H2N1 0.9100 . ?
N2 C2 1.494(5) . ?
N2 C3 1.497(5) . ?
N2 H1N2 1.0000 . ?
C1 C2 1.509(6) . ?
C1 H1A 0.9900 . ?
C1 H1B 0.9900 . ?
C2 H2A 0.9900 . ?
C2 H2B 0.9900 . ?
C3 C4 1.515(6) . ?
C3 H3A 0.9900 . ?
C3 H3B 0.9900 . ?

loop_
_geom_hbond_atom_site_label_D
_geom_hbond_atom_site_label_H
_geom_hbond_atom_site_label_A
_geom_hbond_distance_DH
_geom_hbond_distance_HA
_geom_hbond_distance_DA
_geom_hbond_angle_DHA
_geom_hbond_site_symmetry_A
_geom_hbond_publ_flag
N1 H1N1 O2 0.91 2.03 2.842(4) 148.8 3_455 yes
N1 H2N1 O2 0.91 1.93 2.839(4) 174.3 7_656 yes
